data_7033430
loop_
_publ_author_name
'Mede, Ralf'
'Lorett-Vel\'asquez, Vaneza Paola'
'Klein, Moritz'
'G\"orls, Helmar'
'Schmitt, Michael'
'Gessner, Guido'
'Heinemann, Stefan H.'
'Popp, J\"urgen'
'Westerhausen, Matthias'

_publ_section_title
;
 Carbon monoxide release properties and molecular structures of
 phenylthiolatomanganese(i) carbonyl complexes of the type
 [(OC)4Mn(\m-S-aryl)]2.
;
_journal_issue 7
_journal_name_full 'Dalton transactions (Cambridge, England : 2003)'
_journal_page_first 3020
_journal_page_last 3033
_journal_paper_doi 10.1039/c4dt03567d
_journal_volume 44
_journal_year 2015
_chemical_formula_moiety 'C20 H8 F2 Mn2 O8 S2'
_chemical_formula_sum 'C20 H8 F2 Mn2 O8 S2'
_chemical_formula_weight 588.26
_space_group_IT_number 2
_symmetry_cell_setting triclinic
_symmetry_space_group_name_Hall '-P 1'
_symmetry_space_group_name_H-M 'P -1'
_atom_sites_solution_hydrogens geom
_atom_sites_solution_primary direct
_atom_sites_solution_secondary difmap
_audit_creation_method SHELXL-97
_audit_update_record
;
2014-09-29 deposited with the CCDC.
2014-12-17 downloaded from the CCDC.
;
_cell_angle_alpha 91.833(2)
_cell_angle_beta 93.910(2)
_cell_angle_gamma 115.316(2)
_cell_formula_units_Z 2
_cell_length_a 8.5295(2)
_cell_length_b 9.2910(9)
_cell_length_c 15.0154(6)
_cell_measurement_temperature 133(2)
_cell_volume 1070.68(12)
_computing_cell_refinement DENZO
_computing_data_collection COLLECT
_computing_data_reduction DENZO
_computing_molecular_graphics SHELXTL/PC
_computing_publication_material SHELXL-97
_computing_structure_refinement 'SHELXL-97 (Sheldrick, 2008)'
_computing_structure_solution 'SHELXS-97 (Sheldrick, 2008)'
_diffrn_ambient_temperature 133(2)
_diffrn_measured_fraction_theta_full 0.958
_diffrn_measured_fraction_theta_max 0.958
_diffrn_measurement_device_type KappaCCD
_diffrn_measurement_method 'phi- + omega-scan'
_diffrn_radiation_monochromator graphite
_diffrn_radiation_source 'fine-focus sealed tube'
_diffrn_radiation_type MoK\a
_diffrn_radiation_wavelength 0.71073
_diffrn_reflns_av_R_equivalents 0.0250
_diffrn_reflns_av_sigmaI/netI 0.0355
_diffrn_reflns_limit_h_max 11
_diffrn_reflns_limit_h_min -11
_diffrn_reflns_limit_k_max 12
_diffrn_reflns_limit_k_min -12
_diffrn_reflns_limit_l_max 19
_diffrn_reflns_limit_l_min -3
_diffrn_reflns_number 4710
_diffrn_reflns_theta_full 27.50
_diffrn_reflns_theta_max 27.50
_diffrn_reflns_theta_min 2.43
_exptl_absorpt_coefficient_mu 1.439
_exptl_absorpt_correction_T_max 0.7456
_exptl_absorpt_correction_T_min 0.7080
_exptl_absorpt_correction_type multi-scan
_exptl_absorpt_process_details 'SADABS, Bruker-AXS, 2002'
_exptl_crystal_colour yellow
_exptl_crystal_density_diffrn 1.825
_exptl_crystal_density_method 'not measured'
_exptl_crystal_description prism
_exptl_crystal_F_000 584
_exptl_crystal_size_max 0.036
_exptl_crystal_size_mid 0.036
_exptl_crystal_size_min 0.034
_refine_diff_density_max 2.165
_refine_diff_density_min -1.989
_refine_diff_density_rms 0.270
_refine_ls_extinction_method none
_refine_ls_goodness_of_fit_ref 1.187
_refine_ls_hydrogen_treatment constr
_refine_ls_matrix_type full
_refine_ls_number_parameters 308
_refine_ls_number_reflns 4710
_refine_ls_number_restraints 0
_refine_ls_restrained_S_all 1.187
_refine_ls_R_factor_all 0.1013
_refine_ls_R_factor_gt 0.0988
_refine_ls_shift/su_max 0.000
_refine_ls_shift/su_mean 0.000
_refine_ls_structure_factor_coef Fsqd
_refine_ls_weighting_details 'calc w=1/[\s^2^(Fo^2^)+(0.0001P)^2^+30.4474P] where P=(Fo^2^+2Fc^2^)/3'
_refine_ls_weighting_scheme calc
_refine_ls_wR_factor_gt 0.2654
_refine_ls_wR_factor_ref 0.2665
_reflns_number_gt 4496
_reflns_number_total 4710
_reflns_threshold_expression >2sigma(I)
_cod_data_source_file c4dt03567d2.cif
_cod_data_source_block FO4908
_cod_depositor_comments 'Adding full bibliography for 7033427--7033440.cif.'
_cod_original_cell_volume 1070.68(11)
_cod_database_code 7033430
_publcif_datablock.id {1b65e11c-788c-47a1-826a-a23e253a1be4}

loop_
_symmetry_equiv_pos_as_xyz
'x, y, z'
'-x, -y, -z'

loop_
_atom_site_label
_atom_site_type_symbol
_atom_site_fract_x
_atom_site_fract_y
_atom_site_fract_z
_atom_site_U_iso_or_equiv
_atom_site_adp_type
_atom_site_occupancy
_atom_site_symmetry_multiplicity
_atom_site_calc_flag
_atom_site_refinement_flags
Mn1A Mn 0.72294(19) 0.62917(17) 0.54122(10) 0.0120(3) Uani 1 1 d .
S1A S 0.5485(3) 0.3550(3) 0.49123(16) 0.0124(5) Uani 1 1 d .
O1A O 1.0527(10) 0.6067(9) 0.5864(6) 0.0228(16) Uani 1 1 d .
O2A O 0.9349(10) 0.9717(9) 0.5952(5) 0.0223(16) Uani 1 1 d .
O3A O 0.6106(12) 0.5505(10) 0.7259(5) 0.0282(18) Uani 1 1 d .
O4A O 0.8071(12) 0.6643(10) 0.3498(5) 0.0284(19) Uani 1 1 d .
F1A F 0.5499(10) -0.1247(9) 0.7396(5) 0.0332(17) Uani 1 1 d .
C1A C 0.5422(13) 0.2149(12) 0.5732(6) 0.0143(18) Uani 1 1 d .
C2A C 0.3901(13) 0.0867(13) 0.5871(7) 0.020(2) Uani 1 1 d .
H2AA H 0.2827 0.0773 0.5589 0.024 Uiso 1 1 calc R
C3A C 0.3924(15) -0.0314(13) 0.6431(8) 0.026(2) Uani 1 1 d .
H3AA H 0.2884 -0.1231 0.6512 0.032 Uiso 1 1 calc R
C4A C 0.5498(15) -0.0100(12) 0.6858(7) 0.019(2) Uani 1 1 d .
C5A C 0.7023(16) 0.1187(14) 0.6748(8) 0.025(2) Uani 1 1 d .
H5AA H 0.8086 0.1303 0.7054 0.030 Uiso 1 1 calc R
C6A C 0.6987(14) 0.2327(13) 0.6177(8) 0.024(2) Uani 1 1 d .
H6AA H 0.8036 0.3231 0.6090 0.028 Uiso 1 1 calc R
C7A C 0.9230(14) 0.6093(12) 0.5686(7) 0.017(2) Uani 1 1 d .
C8A C 0.8469(13) 0.8410(13) 0.5734(7) 0.018(2) Uani 1 1 d .
C9A C 0.6523(12) 0.5825(11) 0.6567(7) 0.0131(18) Uani 1 1 d .
C10A C 0.7747(12) 0.6548(11) 0.4228(7) 0.0148(19) Uani 1 1 d .
Mn1B Mn 1.20847(19) 0.62660(17) 0.95967(10) 0.0123(3) Uani 1 1 d .
S1B S 0.9429(3) 0.6385(3) 0.99338(16) 0.0119(5) Uani 1 1 d .
O1B O 1.3935(11) 0.9562(10) 0.9056(6) 0.0274(18) Uani 1 1 d .
O2B O 1.5284(10) 0.6020(10) 0.9180(6) 0.0258(17) Uani 1 1 d .
O3B O 1.0281(12) 0.5053(10) 0.7751(5) 0.0287(18) Uani 1 1 d .
O4B O 1.3582(11) 0.7102(10) 1.1514(5) 0.0258(17) Uani 1 1 d .
F1B F 0.9888(10) 1.1673(7) 1.2372(4) 0.0266(15) Uani 1 1 d .
C1B C 0.9686(13) 0.7924(11) 1.0770(7) 0.0155(19) Uani 1 1 d .
C2B C 1.1142(14) 0.9416(13) 1.0810(7) 0.020(2) Uani 1 1 d .
H2BA H 1.2087 0.9567 1.0465 0.024 Uiso 1 1 calc R
C3B C 1.1187(14) 1.0668(12) 1.1359(8) 0.021(2) Uani 1 1 d .
H3BA H 1.2151 1.1687 1.1379 0.026 Uiso 1 1 calc R
C4B C 0.9866(16) 1.0438(12) 1.1860(7) 0.021(2) Uani 1 1 d .
C5B C 0.8423(16) 0.8961(13) 1.1851(8) 0.025(2) Uani 1 1 d .
H5BA H 0.7508 0.8818 1.2217 0.030 Uiso 1 1 calc R
C6B C 0.8358(15) 0.7715(13) 1.1301(9) 0.026(2) Uani 1 1 d .
H6BA H 0.7386 0.6702 1.1288 0.031 Uiso 1 1 calc R
C7B C 1.3172(14) 0.8301(13) 0.9272(7) 0.019(2) Uani 1 1 d .
C8B C 1.4023(14) 0.6067(12) 0.9338(6) 0.017(2) Uani 1 1 d .
C9B C 1.0998(13) 0.5530(11) 0.8445(7) 0.0132(18) Uani 1 1 d .
C10B C 1.3023(12) 0.6827(11) 1.0787(7) 0.0133(18) Uani 1 1 d .

loop_
_atom_site_aniso_label
_atom_site_aniso_U_11
_atom_site_aniso_U_22
_atom_site_aniso_U_33
_atom_site_aniso_U_23
_atom_site_aniso_U_13
_atom_site_aniso_U_12
Mn1A 0.0112(7) 0.0109(7) 0.0131(7) 0.0001(5) 0.0012(5) 0.0040(6)
S1A 0.0118(11) 0.0123(11) 0.0148(11) 0.0003(8) 0.0028(8) 0.0066(9)
O1A 0.014(4) 0.022(4) 0.032(4) -0.004(3) -0.002(3) 0.007(3)
O2A 0.025(4) 0.016(4) 0.022(4) 0.001(3) 0.002(3) 0.006(3)
O3A 0.037(5) 0.029(4) 0.017(4) 0.005(3) 0.007(3) 0.012(4)
O4A 0.040(5) 0.026(4) 0.018(4) 0.005(3) 0.012(4) 0.012(4)
F1A 0.047(4) 0.024(4) 0.029(4) 0.007(3) -0.005(3) 0.017(3)
C1A 0.021(5) 0.014(4) 0.011(4) 0.002(3) 0.003(4) 0.009(4)
C2A 0.014(5) 0.019(5) 0.022(5) 0.007(4) 0.002(4) 0.003(4)
C3A 0.023(6) 0.015(5) 0.035(6) 0.003(5) -0.001(5) 0.002(4)
C4A 0.029(6) 0.015(5) 0.017(5) 0.002(4) -0.003(4) 0.013(4)
C5A 0.026(6) 0.028(6) 0.023(5) 0.005(5) 0.001(4) 0.014(5)
C6A 0.018(5) 0.017(5) 0.035(6) 0.006(4) 0.002(4) 0.005(4)
C7A 0.020(5) 0.014(5) 0.016(5) -0.002(4) 0.001(4) 0.006(4)
C8A 0.018(5) 0.021(5) 0.018(5) 0.003(4) 0.002(4) 0.012(4)
C9A 0.014(4) 0.005(4) 0.020(5) -0.004(3) -0.005(4) 0.004(3)
C10A 0.010(4) 0.008(4) 0.025(5) 0.001(4) 0.003(4) 0.002(3)
Mn1B 0.0107(7) 0.0107(7) 0.0146(7) 0.0023(5) 0.0013(5) 0.0034(6)
S1B 0.0088(10) 0.0098(10) 0.0167(11) 0.0019(8) 0.0005(8) 0.0038(8)
O1B 0.024(4) 0.019(4) 0.032(5) 0.008(3) 0.006(3) 0.002(3)
O2B 0.022(4) 0.026(4) 0.033(5) 0.006(3) 0.008(3) 0.013(3)
O3B 0.036(5) 0.029(4) 0.020(4) -0.002(3) -0.005(3) 0.014(4)
O4B 0.032(4) 0.022(4) 0.020(4) 0.000(3) -0.005(3) 0.009(3)
F1B 0.042(4) 0.015(3) 0.025(3) -0.004(3) 0.002(3) 0.015(3)
C1B 0.016(5) 0.008(4) 0.021(5) -0.002(4) -0.008(4) 0.005(4)
C2B 0.019(5) 0.018(5) 0.020(5) -0.007(4) 0.001(4) 0.006(4)
C3B 0.019(5) 0.011(5) 0.032(6) -0.003(4) -0.002(4) 0.005(4)
C4B 0.037(6) 0.007(4) 0.018(5) -0.003(4) -0.004(4) 0.010(4)
C5B 0.027(6) 0.016(5) 0.031(6) 0.002(4) 0.012(5) 0.007(5)
C6B 0.024(6) 0.013(5) 0.037(7) 0.002(4) 0.008(5) 0.004(4)
C7B 0.018(5) 0.021(5) 0.021(5) -0.003(4) -0.001(4) 0.010(4)
C8B 0.020(5) 0.017(5) 0.009(4) 0.006(4) 0.005(4) 0.002(4)
C9B 0.018(5) 0.003(4) 0.017(5) 0.004(3) 0.003(4) 0.002(3)
C10B 0.010(4) 0.007(4) 0.023(5) 0.004(4) 0.001(4) 0.004(3)

loop_
_atom_type_symbol
_atom_type_description
_atom_type_scat_dispersion_real
_atom_type_scat_dispersion_imag
_atom_type_scat_source
C C 0.0033 0.0016 'International Tables Vol C Tables 4.2.6.8 and 6.1.1.4'
H H 0.0000 0.0000 'International Tables Vol C Tables 4.2.6.8 and 6.1.1.4'
O O 0.0106 0.0060 'International Tables Vol C Tables 4.2.6.8 and 6.1.1.4'
F F 0.0171 0.0103 'International Tables Vol C Tables 4.2.6.8 and 6.1.1.4'
S S 0.1246 0.1234 'International Tables Vol C Tables 4.2.6.8 and 6.1.1.4'
Mn Mn 0.3368 0.7283 'International Tables Vol C Tables 4.2.6.8 and 6.1.1.4'

loop_
_geom_angle_atom_site_label_1
_geom_angle_atom_site_label_2
_geom_angle_atom_site_label_3
_geom_angle
_geom_angle_site_symmetry_1
_geom_angle_site_symmetry_3
C7A Mn1A C8A 86.9(5) . .
C7A Mn1A C10A 89.7(4) . .
C8A Mn1A C10A 93.0(4) . .
C7A Mn1A C9A 92.3(4) . .
C8A Mn1A C9A 92.7(4) . .
C10A Mn1A C9A 174.1(4) . .
C7A Mn1A S1A 96.3(3) . .
C8A Mn1A S1A 176.1(3) . .
C10A Mn1A S1A 84.8(3) . .
C9A Mn1A S1A 89.4(3) . .
C7A Mn1A S1A 177.4(3) . 2_666
C8A Mn1A S1A 94.9(3) . 2_666
C10A Mn1A S1A 92.2(3) . 2_666
C9A Mn1A S1A 85.8(3) . 2_666
S1A Mn1A S1A 81.98(9) . 2_666
C1A S1A Mn1A 114.2(3) . .
C1A S1A Mn1A 114.3(3) . 2_666
Mn1A S1A Mn1A 98.02(9) . 2_666
C2A C1A C6A 120.0(9) . .
C2A C1A S1A 121.5(8) . .
C6A C1A S1A 118.3(8) . .
C1A C2A C3A 120.2(10) . .
C1A C2A H2AA 119.9 . .
C3A C2A H2AA 119.9 . .
C4A C3A C2A 118.1(10) . .
C4A C3A H3AA 120.9 . .
C2A C3A H3AA 120.9 . .
F1A C4A C5A 119.8(10) . .
F1A C4A C3A 117.5(10) . .
C5A C4A C3A 122.7(10) . .
C4A C5A C6A 118.6(11) . .
C4A C5A H5AA 120.7 . .
C6A C5A H5AA 120.7 . .
C1A C6A C5A 120.3(10) . .
C1A C6A H6AA 119.8 . .
C5A C6A H6AA 119.8 . .
O1A C7A Mn1A 175.8(9) . .
O2A C8A Mn1A 175.0(9) . .
O3A C9A Mn1A 178.0(9) . .
O4A C10A Mn1A 177.0(9) . .
C8B Mn1B C7B 86.3(5) . .
C8B Mn1B C9B 92.9(4) . .
C7B Mn1B C9B 92.0(4) . .
C8B Mn1B C10B 88.9(4) . .
C7B Mn1B C10B 93.1(4) . .
C9B Mn1B C10B 174.7(4) . .
C8B Mn1B S1B 96.0(3) . 2_767
C7B Mn1B S1B 177.4(3) . 2_767
C9B Mn1B S1B 89.0(3) . 2_767
C10B Mn1B S1B 85.9(3) . 2_767
C8B Mn1B S1B 177.1(3) . .
C7B Mn1B S1B 96.4(3) . .
C9B Mn1B S1B 86.0(3) . .
C10B Mn1B S1B 91.9(3) . .
S1B Mn1B S1B 81.24(9) 2_767 .
C1B S1B Mn1B 113.6(4) . 2_767
C1B S1B Mn1B 115.0(3) . .
Mn1B S1B Mn1B 98.76(9) 2_767 .
C6B C1B C2B 119.3(10) . .
C6B C1B S1B 120.0(8) . .
C2B C1B S1B 120.2(8) . .
C3B C2B C1B 119.4(10) . .
C3B C2B H2BA 120.3 . .
C1B C2B H2BA 120.3 . .
C4B C3B C2B 120.0(10) . .
C4B C3B H3BA 120.0 . .
C2B C3B H3BA 120.0 . .
C3B C4B F1B 119.8(10) . .
C3B C4B C5B 122.0(10) . .
F1B C4B C5B 118.2(10) . .
C6B C5B C4B 118.5(11) . .
C6B C5B H5BA 120.7 . .
C4B C5B H5BA 120.7 . .
C1B C6B C5B 120.8(10) . .
C1B C6B H6BA 119.6 . .
C5B C6B H6BA 119.6 . .
O1B C7B Mn1B 176.0(10) . .
O2B C8B Mn1B 176.7(10) . .
O3B C9B Mn1B 177.7(9) . .
O4B C10B Mn1B 177.0(8) . .

loop_
_geom_bond_atom_site_label_1
_geom_bond_atom_site_label_2
_geom_bond_distance
_geom_bond_site_symmetry_2
Mn1A C7A 1.815(11) .
Mn1A C8A 1.820(11) .
Mn1A C10A 1.859(11) .
Mn1A C9A 1.877(10) .
Mn1A S1A 2.398(3) .
Mn1A S1A 2.401(3) 2_666
S1A C1A 1.807(10) .
S1A Mn1A 2.401(3) 2_666
O1A C7A 1.130(13) .
O2A C8A 1.144(13) .
O3A C9A 1.129(13) .
O4A C10A 1.146(13) .
F1A C4A 1.358(12) .
C1A C2A 1.370(14) .
C1A C6A 1.392(15) .
C2A C3A 1.409(15) .
C2A H2AA 0.9500 .
C3A C4A 1.378(16) .
C3A H3AA 0.9500 .
C4A C5A 1.364(16) .
C5A C6A 1.393(16) .
C5A H5AA 0.9500 .
C6A H6AA 0.9500 .
Mn1B C8B 1.806(11) .
Mn1B C7B 1.815(11) .
Mn1B C9B 1.866(10) .
Mn1B C10B 1.870(10) .
Mn1B S1B 2.397(3) 2_767
Mn1B S1B 2.401(3) .
S1B C1B 1.802(10) .
S1B Mn1B 2.397(3) 2_767
O1B C7B 1.141(14) .
O2B C8B 1.137(13) .
O3B C9B 1.143(13) .
O4B C10B 1.136(13) .
F1B C4B 1.354(11) .
C1B C6B 1.380(16) .
C1B C2B 1.407(14) .
C2B C3B 1.389(14) .
C2B H2BA 0.9500 .
C3B C4B 1.342(16) .
C3B H3BA 0.9500 .
C4B C5B 1.396(15) .
C5B C6B 1.380(16) .
C5B H5BA 0.9500 .
C6B H6BA 0.9500 .
